data_1564955
loop_
_publ_author_name
'Rot\"armel, Thomas'
'Becker, Jonathan'
'Schindler, Siegfried'

_publ_section_title
;
 Syntheses and investigation of metal complexes with macrocyclic
 polythioether ligands.
;
_journal_issue 0
_journal_name_full 'Faraday discussions'
_journal_page_first 70
_journal_page_last 85
_journal_paper_doi 10.1039/d1fd00062d
_journal_volume 234
_journal_year 2022
_chemical_formula_sum 'C78 H50 B2 F48 Fe N2 S4'
_chemical_formula_weight 2132.91
_chemical_name_common '[FeII(14-S~4~)(MeCN)2](BArF4)2'
_space_group_crystal_system triclinic
_space_group_IT_number 2
_space_group_name_Hall '-P 1'
_space_group_name_H-M_alt 'P -1'
_atom_sites_solution_hydrogens geom
_atom_sites_solution_primary dual
_atom_sites_solution_secondary difmap
_audit_creation_method SHELXL-2018/3
_audit_update_record
;
2021-09-03 deposited with the CCDC.	2021-10-14 downloaded from the CCDC.
;
_cell_angle_alpha 74.5207(16)
_cell_angle_beta 87.2647(16)
_cell_angle_gamma 66.8668(15)
_cell_formula_units_Z 1
_cell_length_a 12.2236(6)
_cell_length_b 12.9921(6)
_cell_length_c 14.7460(7)
_cell_measurement_reflns_used 9185
_cell_measurement_temperature 100(2)
_cell_measurement_theta_max 29.62
_cell_measurement_theta_min 2.39
_cell_volume 2071.09(17)
_computing_cell_refinement 'SAINT 8.40A (Bruker-AXS, 2017)'
_computing_data_collection 'APEX3 v2019.1-0 (Bruker-AXS, 2017)'
_computing_data_reduction 'SAINT 8.40A (Bruker-AXS, 2017)'
_computing_molecular_graphics 'Bruker SHELXTL'
_computing_publication_material 'Bruker SHELXTL'
_computing_structure_refinement 'SHELXL-2018/3 (Sheldrick, 2018)'
_computing_structure_solution 'SHELXT-2015 (Sheldrick, 2015)'
_diffrn_ambient_temperature 100(2)
_diffrn_detector_area_resol_mean 10.4167
_diffrn_measured_fraction_theta_full 0.999
_diffrn_measured_fraction_theta_max 0.999
_diffrn_measurement_device_type 'Bruker PHOTON100'
_diffrn_measurement_method '\f and \w scans'
_diffrn_radiation_type MoK\a
_diffrn_radiation_wavelength 0.71073
_diffrn_reflns_av_R_equivalents 0.0404
_diffrn_reflns_av_unetI/netI 0.0240
_diffrn_reflns_Laue_measured_fraction_full 0.999
_diffrn_reflns_Laue_measured_fraction_max 0.999
_diffrn_reflns_limit_h_max 16
_diffrn_reflns_limit_h_min -16
_diffrn_reflns_limit_k_max 15
_diffrn_reflns_limit_k_min -17
_diffrn_reflns_limit_l_max 19
_diffrn_reflns_limit_l_min -19
_diffrn_reflns_number 67289
_diffrn_reflns_point_group_measured_fraction_full 0.999
_diffrn_reflns_point_group_measured_fraction_max 0.999
_diffrn_reflns_theta_full 25.242
_diffrn_reflns_theta_max 27.874
_diffrn_reflns_theta_min 1.955
_diffrn_source 'I\mS micro-focus sealed tube, multilayer optics'
_exptl_absorpt_coefficient_mu 0.438
_exptl_absorpt_correction_T_max 0.7459
_exptl_absorpt_correction_T_min 0.6644
_exptl_absorpt_correction_type multi-scan
_exptl_absorpt_process_details 'SADABS 2016/2(Sheldrick, 2016)'
_exptl_crystal_colour violet
_exptl_crystal_density_diffrn 1.710
_exptl_crystal_density_method 'not measured'
_exptl_crystal_description plate
_exptl_crystal_F_000 1064
_exptl_crystal_size_max 0.653
_exptl_crystal_size_mid 0.505
_exptl_crystal_size_min 0.170
_refine_diff_density_max 0.534
_refine_diff_density_min -0.429
_refine_diff_density_rms 0.058
_refine_ls_extinction_coef 0.0100(5)
_refine_ls_extinction_expression Fc^*^=kFc[1+0.001xFc^2^\l^3^/sin(2\q)]^-1/4^
_refine_ls_extinction_method 'SHELXL-2018/3 (Sheldrick 2018)'
_refine_ls_goodness_of_fit_ref 1.034
_refine_ls_hydrogen_treatment constr
_refine_ls_matrix_type full
_refine_ls_number_parameters 653
_refine_ls_number_reflns 9867
_refine_ls_number_restraints 840
_refine_ls_restrained_S_all 1.043
_refine_ls_R_factor_all 0.0411
_refine_ls_R_factor_gt 0.0342
_refine_ls_shift/su_max 0.023
_refine_ls_shift/su_mean 0.001
_refine_ls_structure_factor_coef Fsqd
_refine_ls_weighting_details 'w=1/[\s^2^(Fo^2^)+(0.0345P)^2^+1.7585P] where P=(Fo^2^+2Fc^2^)/3'
_refine_ls_weighting_scheme calc
_refine_ls_wR_factor_gt 0.0811
_refine_ls_wR_factor_ref 0.0852
_reflns_Friedel_coverage 0.000
_reflns_number_gt 8630
_reflns_number_total 9867
_reflns_threshold_expression 'I > 2\s(I)'
_cod_data_source_file d1fd00062d2.cif
_cod_data_source_block D21122
_cod_depositor_comments 'Adding full bibliography for 1564950--1564960.cif.'
_cod_database_code 1564955
_shelx_shelxl_version_number 2018/3
_shelx_space_group_comment
; 
The symmetry employed for this shelxl refinement is uniquely defined 
by the following loop, which should always be used as a source of 
symmetry information in preference to the above space-group names. 
They are only intended as comments. 
;
_shelx_estimated_absorpt_t_min 0.763
_shelx_estimated_absorpt_t_max 0.929

loop_
_space_group_symop_operation_xyz
'x, y, z'
'-x, -y, -z'

loop_
_atom_site_label
_atom_site_type_symbol
_atom_site_fract_x
_atom_site_fract_y
_atom_site_fract_z
_atom_site_U_iso_or_equiv
_atom_site_adp_type
_atom_site_occupancy
_atom_site_site_symmetry_order
_atom_site_calc_flag
_atom_site_refinement_flags_posn
_atom_site_refinement_flags_adp
_atom_site_refinement_flags_occupancy
_atom_site_disorder_assembly
_atom_site_disorder_group
Fe1 Fe 1.000000 0.000000 1.000000 0.01322(8) Uani 1 2 d S . P . .
S1 S 0.82642(3) 0.14749(3) 0.93963(3) 0.01651(9) Uani 1 1 d . . . . .
S2 S 1.09026(3) 0.06091(3) 0.87267(3) 0.01711(9) Uani 1 1 d . . . . .
C1 C 0.79456(15) 0.13555(14) 0.82473(11) 0.0205(3) Uani 1 1 d . . . . .
H1A H 0.799880 0.056052 0.830301 0.025 Uiso 1 1 calc R U . . .
H1B H 0.712584 0.191108 0.800639 0.025 Uiso 1 1 calc R U . . .
C2 C 0.88405(15) 0.16180(15) 0.75595(11) 0.0227(3) Uani 1 1 d . . . . .
H2A H 0.888803 0.234281 0.761373 0.027 Uiso 1 1 calc R U . . .
H2B H 0.851923 0.177252 0.691113 0.027 Uiso 1 1 calc R U . . .
C3 C 1.01102(15) 0.06800(15) 0.76824(11) 0.0214(3) Uani 1 1 d . . . . .
H3A H 1.054637 0.085711 0.711867 0.026 Uiso 1 1 calc R U . . .
H3B H 1.007681 -0.008387 0.774068 0.026 Uiso 1 1 calc R U . . .
C4 C 1.22972(14) -0.06628(15) 0.88323(12) 0.0217(3) Uani 1 1 d . . . . .
H4A H 1.214936 -0.129307 0.867397 0.026 Uiso 1 1 calc R U . . .
H4B H 1.286796 -0.046109 0.839595 0.026 Uiso 1 1 calc R U . . .
C5 C 1.28001(14) -0.10542(14) 0.98499(12) 0.0208(3) Uani 1 1 d . . . . .
H5A H 1.291647 -0.041234 1.001527 0.025 Uiso 1 1 calc R U . . .
H5B H 1.357980 -0.172158 0.993380 0.025 Uiso 1 1 calc R U . . .
N1 N 1.02845(11) 0.10952(11) 1.05303(9) 0.0160(3) Uani 1 1 d . . . . .
C6 C 1.03693(13) 0.18331(13) 1.07632(10) 0.0167(3) Uani 1 1 d . . . . .
C7 C 1.04588(15) 0.27850(14) 1.10595(12) 0.0216(3) Uani 1 1 d . . . . .
H7A H 1.130019 0.262723 1.117330 0.032 Uiso 1 1 calc R U . . .
H7B H 1.004724 0.285382 1.164091 0.032 Uiso 1 1 calc R U . . .
H7C H 1.008900 0.351294 1.056334 0.032 Uiso 1 1 calc R U . . .
F11 F 0.61925(10) 0.37455(9) 1.02250(7) 0.0285(2) Uani 1 1 d . . . . .
F12 F 0.78477(10) 0.36031(10) 1.07559(9) 0.0428(3) Uani 1 1 d . . . . .
F13 F 0.62080(14) 0.45754(11) 1.12898(8) 0.0493(4) Uani 1 1 d . . . . .
F14 F 0.55888(11) 0.85917(10) 1.03612(8) 0.0330(3) Uani 1 1 d . . . . .
F15 F 0.68325(10) 0.89154(10) 0.93555(10) 0.0385(3) Uani 1 1 d . . . . .
F16 F 0.50011(9) 0.94569(8) 0.89042(8) 0.0288(2) Uani 1 1 d . . . . .
C11 C 0.66729(12) 0.63581(13) 0.80900(10) 0.0130(3) Uani 1 1 d . . . . .
C12 C 0.67938(13) 0.53749(13) 0.88336(10) 0.0146(3) Uani 1 1 d . . . . .
H12 H 0.700720 0.464792 0.869790 0.018 Uiso 1 1 calc R U . . .
C13 C 0.66121(13) 0.54288(13) 0.97612(10) 0.0156(3) Uani 1 1 d . . . . .
C14 C 0.63287(13) 0.64662(14) 1.00014(10) 0.0168(3) Uani 1 1 d . . . . .
H14 H 0.623316 0.649985 1.063738 0.020 Uiso 1 1 calc R U . . .
C15 C 0.61917(13) 0.74464(13) 0.92764(11) 0.0153(3) Uani 1 1 d . . . . .
C16 C 0.63407(12) 0.73989(13) 0.83439(10) 0.0146(3) Uani 1 1 d . . . . .
H16 H 0.621248 0.809634 0.786437 0.017 Uiso 1 1 calc R U . . .
C17 C 0.67090(15) 0.43556(14) 1.05082(11) 0.0210(3) Uani 1 1 d . . . . .
C18 C 0.59002(14) 0.85929(14) 0.94792(12) 0.0203(3) Uani 1 1 d . . . . .
F21 F 0.76261(10) 1.06791(9) 0.61202(9) 0.0333(3) Uani 1 1 d . . . . .
F22 F 0.87337(14) 0.90895(12) 0.71054(8) 0.0491(4) Uani 1 1 d . . . . .
F23 F 0.92441(9) 0.95572(10) 0.56966(9) 0.0350(3) Uani 1 1 d . . . . .
F24 F 0.56710(11) 1.03782(8) 0.33306(7) 0.0310(2) Uani 1 1 d . . . . .
F25 F 0.67115(10) 0.86858(10) 0.31616(7) 0.0312(2) Uani 1 1 d . . . . .
F26 F 0.49458(9) 0.90746(10) 0.36308(7) 0.0285(2) Uani 1 1 d . . . . .
C21 C 0.68712(12) 0.74166(12) 0.62623(10) 0.0133(3) Uani 1 1 d . . . . .
C22 C 0.75616(13) 0.79650(13) 0.65005(10) 0.0144(3) Uani 1 1 d . . . . .
H22 H 0.798940 0.765090 0.709881 0.017 Uiso 1 1 calc R U . . .
C23 C 0.76392(13) 0.89487(13) 0.58917(11) 0.0163(3) Uani 1 1 d . . . . .
C24 C 0.70856(14) 0.93967(13) 0.49887(10) 0.0168(3) Uani 1 1 d . . . . .
H24 H 0.714667 1.006405 0.456707 0.020 Uiso 1 1 calc R U . . .
C25 C 0.64435(13) 0.88431(13) 0.47216(10) 0.0148(3) Uani 1 1 d . . . . .
C26 C 0.63170(13) 0.78833(12) 0.53518(10) 0.0139(3) Uani 1 1 d . . . . .
H26 H 0.584360 0.754080 0.515655 0.017 Uiso 1 1 calc R U . . .
C27 C 0.83058(15) 0.95608(14) 0.61980(11) 0.0208(3) Uani 1 1 d . . . . .
C28 C 0.59356(14) 0.92441(13) 0.37238(11) 0.0170(3) Uani 1 1 d . . . . .
F31 F 0.89553(17) 0.41184(14) 0.44879(9) 0.0345(4) Uani 0.915(4) 1 d D U P A 1
F32 F 1.08116(10) 0.32672(13) 0.49142(9) 0.0337(4) Uani 0.915(4) 1 d D U P A 1
F33 F 0.96652(18) 0.24033(12) 0.54557(9) 0.0449(5) Uani 0.915(4) 1 d D U P A 1
F31A F 0.9340(15) 0.4103(14) 0.4396(9) 0.030(5) Uiso 0.085(4) 1 d D U P A 2
F32A F 1.0691(10) 0.2591(12) 0.5219(11) 0.042(4) Uiso 0.085(4) 1 d D U P A 2
F33A F 0.8870(13) 0.2893(13) 0.5282(9) 0.033(4) Uiso 0.085(4) 1 d D U P A 2
F34 F 1.0988(4) 0.3472(5) 0.9027(3) 0.0522(12) Uani 0.698(15) 1 d D U P B 1
F35 F 1.2239(3) 0.2960(4) 0.8037(4) 0.0494(11) Uani 0.698(15) 1 d D U P B 1
F36 F 1.1508(5) 0.4717(4) 0.8083(4) 0.0575(12) Uani 0.698(15) 1 d D U P B 1
F34A F 1.1291(14) 0.3066(13) 0.8944(8) 0.066(4) Uani 0.302(15) 1 d D U P B 2
F35A F 1.2311(7) 0.3481(18) 0.7834(7) 0.064(3) Uani 0.302(15) 1 d D U P B 2
F36A F 1.1160(12) 0.4739(9) 0.8452(14) 0.077(4) Uani 0.302(15) 1 d D U P B 2
C31 C 0.81336(13) 0.52139(12) 0.69367(10) 0.0132(3) Uani 1 1 d . . . . .
C32 C 0.83802(13) 0.47431(13) 0.61587(10) 0.0146(3) Uani 1 1 d . . . . .
H32 H 0.775611 0.496781 0.569521 0.018 Uiso 1 1 calc R U . . .
C33 C 0.95090(14) 0.39591(13) 0.60469(10) 0.0161(3) Uani 1 1 d D . . . .
C34 C 1.04605(13) 0.36278(13) 0.66916(11) 0.0171(3) Uani 1 1 d . . . . .
H34 H 1.123307 0.309697 0.661145 0.021 Uiso 1 1 calc R U . . .
C35 C 1.02437(13) 0.40982(13) 0.74553(11) 0.0170(3) Uani 1 1 d D . . . .
C36 C 0.91027(13) 0.48617(13) 0.75795(10) 0.0153(3) Uani 1 1 d . . . . .
H36 H 0.897927 0.515253 0.811897 0.018 Uiso 1 1 calc R U . . .
C37 C 0.97174(15) 0.34382(14) 0.52296(11) 0.0213(3) Uani 1 1 d D . . . .
C38 C 1.12452(14) 0.38220(15) 0.81468(12) 0.0219(3) Uani 1 1 d D . . . .
F41 F 0.23271(10) 0.84310(12) 0.69691(12) 0.0539(4) Uani 1 1 d . . . . .
F42 F 0.18553(11) 0.82065(11) 0.57017(8) 0.0461(3) Uani 1 1 d . . . . .
F43 F 0.15137(10) 0.72325(10) 0.69963(10) 0.0464(3) Uani 1 1 d . . . . .
F44 F 0.38391(10) 0.35842(10) 0.61467(9) 0.0360(3) Uani 1 1 d . . . . .
F45 F 0.49420(12) 0.28349(10) 0.74327(10) 0.0452(3) Uani 1 1 d . . . . .
F46 F 0.57471(12) 0.30217(12) 0.61159(13) 0.0582(4) Uani 1 1 d . . . . .
C41 C 0.56890(13) 0.59833(13) 0.67654(10) 0.0133(3) Uani 1 1 d . . . . .
C42 C 0.45414(13) 0.68631(13) 0.67073(10) 0.0146(3) Uani 1 1 d . . . . .
H42 H 0.446605 0.760818 0.674015 0.018 Uiso 1 1 calc R U . . .
C43 C 0.35177(13) 0.66781(13) 0.66037(10) 0.0153(3) Uani 1 1 d . . . . .
C44 C 0.35848(14) 0.56089(14) 0.65329(11) 0.0178(3) Uani 1 1 d . . . . .
H44 H 0.288412 0.548434 0.645270 0.021 Uiso 1 1 calc R U . . .
C45 C 0.47012(14) 0.47345(13) 0.65826(11) 0.0180(3) Uani 1 1 d . . . . .
C46 C 0.57354(13) 0.49137(13) 0.67051(10) 0.0160(3) Uani 1 1 d . . . . .
H46 H 0.648972 0.428939 0.674843 0.019 Uiso 1 1 calc R U . . .
C47 C 0.23104(14) 0.76276(14) 0.65713(11) 0.0193(3) Uani 1 1 d . . . . .
C48 C 0.48068(15) 0.35547(15) 0.65572(14) 0.0277(4) Uani 1 1 d . . . . .
B1 B 0.68374(14) 0.62386(14) 0.70048(11) 0.0130(3) Uani 1 1 d . . . . .

loop_
_atom_site_aniso_label
_atom_site_aniso_U_11
_atom_site_aniso_U_22
_atom_site_aniso_U_33
_atom_site_aniso_U_23
_atom_site_aniso_U_13
_atom_site_aniso_U_12
Fe1 0.01331(14) 0.01289(14) 0.01469(14) -0.00415(11) 0.00012(10) -0.00609(11)
S1 0.01493(17) 0.01496(17) 0.01974(18) -0.00453(14) -0.00114(13) -0.00584(14)
S2 0.01867(18) 0.01827(18) 0.01719(17) -0.00486(14) 0.00230(13) -0.01028(15)
C1 0.0212(8) 0.0204(8) 0.0196(7) -0.0028(6) -0.0053(6) -0.0090(6)
C2 0.0286(8) 0.0216(8) 0.0179(7) -0.0011(6) -0.0038(6) -0.0119(7)
C3 0.0277(8) 0.0242(8) 0.0155(7) -0.0053(6) 0.0009(6) -0.0136(7)
C4 0.0182(7) 0.0246(8) 0.0249(8) -0.0107(7) 0.0062(6) -0.0091(6)
C5 0.0151(7) 0.0212(8) 0.0276(8) -0.0086(6) 0.0029(6) -0.0078(6)
N1 0.0145(6) 0.0164(6) 0.0166(6) -0.0032(5) 0.0005(5) -0.0063(5)
C6 0.0151(7) 0.0174(7) 0.0170(7) -0.0031(6) -0.0002(5) -0.0067(6)
C7 0.0236(8) 0.0199(8) 0.0258(8) -0.0098(6) 0.0009(6) -0.0107(6)
F11 0.0327(6) 0.0242(5) 0.0295(5) 0.0012(4) -0.0001(4) -0.0174(4)
F12 0.0261(6) 0.0316(6) 0.0517(7) 0.0147(5) -0.0156(5) -0.0066(5)
F13 0.0912(11) 0.0328(6) 0.0197(5) -0.0068(5) 0.0238(6) -0.0225(7)
F14 0.0450(7) 0.0304(6) 0.0284(5) -0.0217(5) 0.0082(5) -0.0116(5)
F15 0.0271(6) 0.0364(6) 0.0731(9) -0.0372(6) 0.0157(5) -0.0210(5)
F16 0.0303(5) 0.0173(5) 0.0370(6) -0.0135(4) -0.0005(4) -0.0032(4)
C11 0.0114(6) 0.0147(7) 0.0144(6) -0.0055(5) 0.0004(5) -0.0054(5)
C12 0.0140(6) 0.0138(7) 0.0164(7) -0.0057(5) 0.0009(5) -0.0049(5)
C13 0.0122(6) 0.0170(7) 0.0163(7) -0.0041(6) 0.0001(5) -0.0047(6)
C14 0.0142(7) 0.0225(7) 0.0158(7) -0.0090(6) 0.0016(5) -0.0070(6)
C15 0.0120(6) 0.0167(7) 0.0207(7) -0.0107(6) 0.0024(5) -0.0057(5)
C16 0.0123(6) 0.0139(7) 0.0182(7) -0.0057(5) 0.0015(5) -0.0052(5)
C17 0.0223(8) 0.0211(8) 0.0160(7) -0.0033(6) 0.0009(6) -0.0061(6)
C18 0.0176(7) 0.0219(8) 0.0265(8) -0.0149(6) 0.0051(6) -0.0081(6)
F21 0.0308(6) 0.0243(5) 0.0533(7) -0.0206(5) 0.0016(5) -0.0127(5)
F22 0.0846(10) 0.0521(8) 0.0270(6) 0.0084(5) -0.0231(6) -0.0535(8)
F23 0.0229(5) 0.0374(6) 0.0544(7) -0.0185(5) 0.0093(5) -0.0186(5)
F24 0.0503(7) 0.0146(5) 0.0236(5) 0.0024(4) -0.0146(5) -0.0113(5)
F25 0.0307(6) 0.0353(6) 0.0171(5) -0.0113(4) 0.0018(4) 0.0007(5)
F26 0.0270(5) 0.0371(6) 0.0224(5) -0.0020(4) -0.0071(4) -0.0165(5)
C21 0.0126(6) 0.0116(6) 0.0150(6) -0.0053(5) 0.0021(5) -0.0030(5)
C22 0.0136(6) 0.0146(7) 0.0143(6) -0.0047(5) 0.0009(5) -0.0044(5)
C23 0.0162(7) 0.0164(7) 0.0183(7) -0.0060(6) 0.0023(5) -0.0076(6)
C24 0.0196(7) 0.0138(7) 0.0167(7) -0.0030(5) 0.0014(5) -0.0068(6)
C25 0.0151(7) 0.0125(6) 0.0143(6) -0.0042(5) 0.0008(5) -0.0026(5)
C26 0.0137(6) 0.0127(6) 0.0160(7) -0.0066(5) 0.0015(5) -0.0044(5)
C27 0.0250(8) 0.0192(7) 0.0201(7) -0.0025(6) -0.0020(6) -0.0120(6)
C28 0.0194(7) 0.0121(7) 0.0174(7) -0.0038(5) -0.0002(5) -0.0040(6)
F31 0.0302(9) 0.0438(8) 0.0212(6) -0.0175(5) -0.0021(6) 0.0002(7)
F32 0.0256(6) 0.0467(9) 0.0333(7) -0.0250(6) 0.0156(5) -0.0113(5)
F33 0.0931(15) 0.0310(7) 0.0302(7) -0.0188(6) 0.0237(7) -0.0402(9)
F34 0.0280(13) 0.102(3) 0.0159(10) -0.0020(14) -0.0026(9) -0.0234(17)
F35 0.0170(12) 0.065(2) 0.054(2) -0.0349(17) -0.0124(11) 0.0097(11)
F36 0.063(2) 0.0471(18) 0.069(2) 0.0071(13) -0.0375(16) -0.0385(18)
F34A 0.078(7) 0.079(7) 0.044(4) 0.036(4) -0.040(4) -0.065(6)
F35A 0.015(2) 0.137(10) 0.040(3) -0.037(5) 0.007(2) -0.023(4)
F36A 0.055(5) 0.032(3) 0.138(10) -0.046(5) -0.067(5) 0.013(3)
C31 0.0149(6) 0.0119(6) 0.0139(6) -0.0031(5) 0.0022(5) -0.0069(5)
C32 0.0171(7) 0.0130(6) 0.0138(6) -0.0026(5) 0.0007(5) -0.0066(6)
C33 0.0196(7) 0.0140(7) 0.0155(7) -0.0046(5) 0.0045(5) -0.0074(6)
C34 0.0143(7) 0.0144(7) 0.0196(7) -0.0038(6) 0.0039(5) -0.0034(6)
C35 0.0150(7) 0.0172(7) 0.0171(7) -0.0021(6) 0.0002(5) -0.0062(6)
C36 0.0165(7) 0.0152(7) 0.0150(6) -0.0053(5) 0.0018(5) -0.0065(6)
C37 0.0241(8) 0.0185(7) 0.0200(7) -0.0074(6) 0.0059(6) -0.0061(6)
C38 0.0159(7) 0.0255(8) 0.0228(8) -0.0064(6) -0.0006(6) -0.0064(6)
F41 0.0231(6) 0.0507(8) 0.0988(11) -0.0584(8) -0.0003(6) -0.0006(5)
F42 0.0309(6) 0.0449(7) 0.0302(6) 0.0048(5) -0.0059(5) 0.0096(5)
F43 0.0217(5) 0.0298(6) 0.0701(9) 0.0030(6) 0.0218(6) -0.0048(5)
F44 0.0343(6) 0.0275(6) 0.0549(7) -0.0180(5) -0.0104(5) -0.0153(5)
F45 0.0510(8) 0.0197(5) 0.0619(8) 0.0034(5) -0.0206(6) -0.0176(5)
F46 0.0421(7) 0.0417(7) 0.1181(13) -0.0578(9) 0.0350(8) -0.0247(6)
C41 0.0153(7) 0.0142(7) 0.0111(6) -0.0033(5) 0.0010(5) -0.0065(5)
C42 0.0179(7) 0.0123(6) 0.0143(6) -0.0037(5) 0.0015(5) -0.0068(6)
C43 0.0157(7) 0.0161(7) 0.0125(6) -0.0030(5) 0.0000(5) -0.0051(6)
C44 0.0170(7) 0.0203(7) 0.0189(7) -0.0062(6) -0.0005(5) -0.0093(6)
C45 0.0205(7) 0.0163(7) 0.0207(7) -0.0071(6) 0.0000(6) -0.0092(6)
C46 0.0161(7) 0.0135(7) 0.0184(7) -0.0055(6) 0.0005(5) -0.0049(6)
C47 0.0165(7) 0.0186(7) 0.0222(7) -0.0051(6) 0.0015(6) -0.0066(6)
C48 0.0211(8) 0.0210(8) 0.0464(11) -0.0149(8) -0.0001(7) -0.0100(7)
B1 0.0136(7) 0.0123(7) 0.0137(7) -0.0051(6) 0.0010(5) -0.0047(6)

loop_
_atom_type_symbol
_atom_type_description
_atom_type_scat_dispersion_real
_atom_type_scat_dispersion_imag
_atom_type_scat_source
C C 0.0033 0.0016 'International Tables Vol C Tables 4.2.6.8 and 6.1.1.4'
H H 0.0000 0.0000 'International Tables Vol C Tables 4.2.6.8 and 6.1.1.4'
B B 0.0013 0.0007 'International Tables Vol C Tables 4.2.6.8 and 6.1.1.4'
N N 0.0061 0.0033 'International Tables Vol C Tables 4.2.6.8 and 6.1.1.4'
F F 0.0171 0.0103 'International Tables Vol C Tables 4.2.6.8 and 6.1.1.4'
S S 0.1246 0.1234 'International Tables Vol C Tables 4.2.6.8 and 6.1.1.4'
Fe Fe 0.3463 0.8444 'International Tables Vol C Tables 4.2.6.8 and 6.1.1.4'

loop_
_geom_angle_atom_site_label_1
_geom_angle_atom_site_label_2
_geom_angle_atom_site_label_3
_geom_angle
_geom_angle_site_symmetry_1
_geom_angle_site_symmetry_3
_geom_angle_publ_flag
N1 Fe1 N1 180.0 . 2_757 ?
N1 Fe1 S1 94.43(4) . 2_757 ?
N1 Fe1 S1 85.57(4) 2_757 2_757 ?
N1 Fe1 S1 85.57(4) . . ?
N1 Fe1 S1 94.43(4) 2_757 . ?
S1 Fe1 S1 180.0 2_757 . ?
N1 Fe1 S2 87.00(4) . . ?
N1 Fe1 S2 93.00(4) 2_757 . ?
S1 Fe1 S2 90.146(14) 2_757 . ?
S1 Fe1 S2 89.854(14) . . ?
N1 Fe1 S2 93.00(4) . 2_757 ?
N1 Fe1 S2 87.00(4) 2_757 2_757 ?
S1 Fe1 S2 89.854(14) 2_757 2_757 ?
S1 Fe1 S2 90.146(14) . 2_757 ?
S2 Fe1 S2 180.0 . 2_757 ?
C1 S1 C5 104.75(8) . 2_757 ?
C1 S1 Fe1 107.59(6) . . ?
C5 S1 Fe1 101.85(5) 2_757 . ?
C3 S2 C4 103.96(8) . . ?
C3 S2 Fe1 108.04(5) . . ?
C4 S2 Fe1 101.38(5) . . ?
C2 C1 S1 109.73(11) . . ?
C2 C1 H1A 109.7 . . ?
S1 C1 H1A 109.7 . . ?
C2 C1 H1B 109.7 . . ?
S1 C1 H1B 109.7 . . ?
H1A C1 H1B 108.2 . . ?
C1 C2 C3 116.94(13) . . ?
C1 C2 H2A 108.1 . . ?
C3 C2 H2A 108.1 . . ?
C1 C2 H2B 108.1 . . ?
C3 C2 H2B 108.1 . . ?
H2A C2 H2B 107.3 . . ?
C2 C3 S2 110.82(11) . . ?
C2 C3 H3A 109.5 . . ?
S2 C3 H3A 109.5 . . ?
C2 C3 H3B 109.5 . . ?
S2 C3 H3B 109.5 . . ?
H3A C3 H3B 108.1 . . ?
C5 C4 S2 107.26(11) . . ?
C5 C4 H4A 110.3 . . ?
S2 C4 H4A 110.3 . . ?
C5 C4 H4B 110.3 . . ?
S2 C4 H4B 110.3 . . ?
H4A C4 H4B 108.5 . . ?
C4 C5 S1 107.68(11) . 2_757 ?
C4 C5 H5A 110.2 . . ?
S1 C5 H5A 110.2 2_757 . ?
C4 C5 H5B 110.2 . . ?
S1 C5 H5B 110.2 2_757 . ?
H5A C5 H5B 108.5 . . ?
C6 N1 Fe1 172.47(13) . . ?
N1 C6 C7 179.16(16) . . ?
C6 C7 H7A 109.5 . . ?
C6 C7 H7B 109.5 . . ?
H7A C7 H7B 109.5 . . ?
C6 C7 H7C 109.5 . . ?
H7A C7 H7C 109.5 . . ?
H7B C7 H7C 109.5 . . ?
C16 C11 C12 115.45(13) . . ?
C16 C11 B1 124.94(13) . . ?
C12 C11 B1 119.48(13) . . ?
C13 C12 C11 122.32(14) . . ?
C13 C12 H12 118.8 . . ?
C11 C12 H12 118.8 . . ?
C12 C13 C14 121.12(14) . . ?
C12 C13 C17 119.23(14) . . ?
C14 C13 C17 119.64(14) . . ?
C15 C14 C13 117.32(13) . . ?
C15 C14 H14 121.3 . . ?
C13 C14 H14 121.3 . . ?
C14 C15 C16 121.53(14) . . ?
C14 C15 C18 120.52(14) . . ?
C16 C15 C18 117.95(14) . . ?
C15 C16 C11 122.18(14) . . ?
C15 C16 H16 118.9 . . ?
C11 C16 H16 118.9 . . ?
F13 C17 F11 106.33(14) . . ?
F13 C17 F12 107.15(14) . . ?
F11 C17 F12 104.57(14) . . ?
F13 C17 C13 113.10(14) . . ?
F11 C17 C13 112.48(13) . . ?
F12 C17 C13 112.61(13) . . ?
F14 C18 F16 106.72(13) . . ?
F14 C18 F15 106.59(13) . . ?
F16 C18 F15 105.76(14) . . ?
F14 C18 C15 113.19(14) . . ?
F16 C18 C15 112.26(13) . . ?
F15 C18 C15 111.83(13) . . ?
C26 C21 C22 116.04(13) . . ?
C26 C21 B1 123.86(13) . . ?
C22 C21 B1 119.93(12) . . ?
C23 C22 C21 122.23(13) . . ?
C23 C22 H22 118.9 . . ?
C21 C22 H22 118.9 . . ?
C22 C23 C24 120.78(14) . . ?
C22 C23 C27 120.66(14) . . ?
C24 C23 C27 118.56(14) . . ?
C25 C24 C23 118.10(14) . . ?
C25 C24 H24 120.9 . . ?
C23 C24 H24 120.9 . . ?
C24 C25 C26 121.12(13) . . ?
C24 C25 C28 118.89(13) . . ?
C26 C25 C28 119.90(13) . . ?
C21 C26 C25 121.60(14) . . ?
C21 C26 H26 119.2 . . ?
C25 C26 H26 119.2 . . ?
F23 C27 F21 105.70(13) . . ?
F23 C27 F22 105.80(14) . . ?
F21 C27 F22 106.04(14) . . ?
F23 C27 C23 113.40(14) . . ?
F21 C27 C23 112.36(13) . . ?
F22 C27 C23 112.90(13) . . ?
F26 C28 F24 106.60(12) . . ?
F26 C28 F25 105.99(13) . . ?
F24 C28 F25 105.42(13) . . ?
F26 C28 C25 113.66(13) . . ?
F24 C28 C25 112.73(12) . . ?
F25 C28 C25 111.83(12) . . ?
C36 C31 C32 115.74(13) . . ?
C36 C31 B1 122.31(13) . . ?
C32 C31 B1 121.47(13) . . ?
C33 C32 C31 122.03(14) . . ?
C33 C32 H32 119.0 . . ?
C31 C32 H32 119.0 . . ?
C32 C33 C34 121.20(14) . . ?
C32 C33 C37 120.16(14) . . ?
C34 C33 C37 118.63(14) . . ?
C35 C34 C33 117.79(14) . . ?
C35 C34 H34 121.1 . . ?
C33 C34 H34 121.1 . . ?
C34 C35 C36 120.92(14) . . ?
C34 C35 C38 120.25(14) . . ?
C36 C35 C38 118.79(14) . . ?
C35 C36 C31 122.29(14) . . ?
C35 C36 H36 118.9 . . ?
C31 C36 H36 118.9 . . ?
F32A C37 F31A 111.2(10) . . ?
F33 C37 F31 108.64(16) . . ?
F33 C37 F32 105.38(14) . . ?
F31 C37 F32 105.54(15) . . ?
F32A C37 F33A 101.0(9) . . ?
F31A C37 F33A 94.3(9) . . ?
F32A C37 C33 119.3(7) . . ?
F31A C37 C33 119.4(9) . . ?
F33 C37 C33 112.37(13) . . ?
F31 C37 C33 112.73(14) . . ?
F32 C37 C33 111.69(14) . . ?
F33A C37 C33 106.0(5) . . ?
F34A C38 F35A 106.8(6) . . ?
F36 C38 F34 107.5(3) . . ?
F36 C38 F35 107.3(3) . . ?
F34 C38 F35 104.9(3) . . ?
F34A C38 F36A 100.8(7) . . ?
F35A C38 F36A 103.6(6) . . ?
F36 C38 C35 112.0(2) . . ?
F34A C38 C35 115.2(5) . . ?
F35A C38 C35 115.6(4) . . ?
F34 C38 C35 111.9(2) . . ?
F35 C38 C35 112.9(2) . . ?
F36A C38 C35 113.2(4) . . ?
C46 C41 C42 115.94(13) . . ?
C46 C41 B1 125.17(13) . . ?
C42 C41 B1 118.57(13) . . ?
C43 C42 C41 122.17(14) . . ?
C43 C42 H42 118.9 . . ?
C41 C42 H42 118.9 . . ?
C42 C43 C44 120.94(14) . . ?
C42 C43 C47 120.58(14) . . ?
C44 C43 C47 118.47(14) . . ?
C45 C44 C43 117.92(14) . . ?
C45 C44 H44 121.0 . . ?
C43 C44 H44 121.0 . . ?
C44 C45 C46 121.18(14) . . ?
C44 C45 C48 119.40(14) . . ?
C46 C45 C48 119.34(14) . . ?
C41 C46 C45 121.83(14) . . ?
C41 C46 H46 119.1 . . ?
C45 C46 H46 119.1 . . ?
F42 C47 F43 105.83(14) . . ?
F42 C47 F41 105.03(15) . . ?
F43 C47 F41 107.19(15) . . ?
F42 C47 C43 112.71(13) . . ?
F43 C47 C43 112.75(13) . . ?
F41 C47 C43 112.74(13) . . ?
F46 C48 F44 107.84(15) . . ?
F46 C48 F45 105.52(16) . . ?
F44 C48 F45 105.72(14) . . ?
F46 C48 C45 112.87(15) . . ?
F44 C48 C45 112.65(14) . . ?
F45 C48 C45 111.72(15) . . ?
C41 B1 C31 114.29(12) . . ?
C41 B1 C21 111.92(12) . . ?
C31 B1 C21 104.32(11) . . ?
C41 B1 C11 104.06(11) . . ?
C31 B1 C11 110.28(12) . . ?
C21 B1 C11 112.20(12) . . ?

loop_
_geom_bond_atom_site_label_1
_geom_bond_atom_site_label_2
_geom_bond_distance
_geom_bond_site_symmetry_2
_geom_bond_publ_flag
Fe1 N1 1.9405(13) . ?
Fe1 N1 1.9406(13) 2_757 ?
Fe1 S1 2.2453(4) 2_757 ?
Fe1 S1 2.2453(4) . ?
Fe1 S2 2.2503(4) . ?
Fe1 S2 2.2504(4) 2_757 ?
S1 C1 1.8159(16) . ?
S1 C5 1.8230(16) 2_757 ?
S2 C3 1.8206(16) . ?
S2 C4 1.8263(17) . ?
C1 C2 1.531(2) . ?
C1 H1A 0.9900 . ?
C1 H1B 0.9900 . ?
C2 C3 1.533(2) . ?
C2 H2A 0.9900 . ?
C2 H2B 0.9900 . ?
C3 H3A 0.9900 . ?
C3 H3B 0.9900 . ?
C4 C5 1.524(2) . ?
C4 H4A 0.9900 . ?
C4 H4B 0.9900 . ?
C5 H5A 0.9900 . ?
C5 H5B 0.9900 . ?
N1 C6 1.142(2) . ?
C6 C7 1.460(2) . ?
C7 H7A 0.9800 . ?
C7 H7B 0.9800 . ?
C7 H7C 0.9800 . ?
F11 C17 1.340(2) . ?
F12 C17 1.347(2) . ?
F13 C17 1.3250(19) . ?
F14 C18 1.3374(19) . ?
F15 C18 1.3499(19) . ?
F16 C18 1.341(2) . ?
C11 C16 1.399(2) . ?
C11 C12 1.405(2) . ?
C11 B1 1.644(2) . ?
C12 C13 1.391(2) . ?
C12 H12 0.9500 . ?
C13 C14 1.392(2) . ?
C13 C17 1.495(2) . ?
C14 C15 1.384(2) . ?
C14 H14 0.9500 . ?
C15 C16 1.393(2) . ?
C15 C18 1.499(2) . ?
C16 H16 0.9500 . ?
F21 C27 1.3364(19) . ?
F22 C27 1.3478(19) . ?
F23 C27 1.334(2) . ?
F24 C28 1.3414(18) . ?
F25 C28 1.3484(18) . ?
F26 C28 1.3313(18) . ?
C21 C26 1.399(2) . ?
C21 C22 1.406(2) . ?
C21 B1 1.641(2) . ?
C22 C23 1.387(2) . ?
C22 H22 0.9500 . ?
C23 C24 1.390(2) . ?
C23 C27 1.496(2) . ?
C24 C25 1.383(2) . ?
C24 H24 0.9500 . ?
C25 C26 1.401(2) . ?
C25 C28 1.499(2) . ?
C26 H26 0.9500 . ?
F31 C37 1.334(2) . ?
F32 C37 1.348(2) . ?
F33 C37 1.322(2) . ?
F31A C37 1.282(11) . ?
F32A C37 1.267(10) . ?
F33A C37 1.456(10) . ?
F34 C38 1.322(4) . ?
F35 C38 1.328(3) . ?
F36 C38 1.302(4) . ?
F34A C38 1.303(8) . ?
F35A C38 1.306(7) . ?
F36A C38 1.348(7) . ?
C31 C36 1.400(2) . ?
C31 C32 1.406(2) . ?
C31 B1 1.641(2) . ?
C32 C33 1.390(2) . ?
C32 H32 0.9500 . ?
C33 C34 1.391(2) . ?
C33 C37 1.499(2) . ?
C34 C35 1.387(2) . ?
C34 H34 0.9500 . ?
C35 C36 1.396(2) . ?
C35 C38 1.499(2) . ?
C36 H36 0.9500 . ?
F41 C47 1.334(2) . ?
F42 C47 1.3206(19) . ?
F43 C47 1.3294(19) . ?
F44 C48 1.337(2) . ?
F45 C48 1.350(2) . ?
F46 C48 1.330(2) . ?
C41 C46 1.395(2) . ?
C41 C42 1.407(2) . ?
C41 B1 1.637(2) . ?
C42 C43 1.386(2) . ?
C42 H42 0.9500 . ?
C43 C44 1.391(2) . ?
C43 C47 1.499(2) . ?
C44 C45 1.380(2) . ?
C44 H44 0.9500 . ?
C45 C46 1.400(2) . ?
C45 C48 1.498(2) . ?
C46 H46 0.9500 . ?
